data_7003781
loop_
_publ_author_name
'Rob\'e, Emmanuel'
'Perlikowska, Wieslawa'
'Lemoine, C\'eline'
'Diab, Lisa'
'Vincendeau, Sandrine'
'Mikolajczyk, Marian'
'Daran, Jean-Claude'
'Gouygou, Maryse'

_publ_section_title
;
 Diphosphine sulfides derived from 2,2&#x2032;-biphosphole: novel
 chiral S,S ligands for palladium-catalyzed asymmetric allylic
 substitution
;
_journal_issue 21
_journal_name_full 'Dalton Transactions'
_journal_page_first 2894
_journal_page_last 2898
_journal_paper_doi 10.1039/b719554k
_journal_year 2008
_chemical_absolute_configuration ad
_chemical_compound_source 'synthesis as described'
_chemical_formula_moiety 'C40 H36 Cl2 P2 S2'
_chemical_formula_sum 'C40 H36 Cl2 P2 S2'
_chemical_formula_weight 713.65
_chemical_name_systematic
;
?
;
_space_group_IT_number 5
_symmetry_cell_setting monoclinic
_symmetry_Int_Tables_number 5
_symmetry_space_group_name_Hall 'C 2y'
_symmetry_space_group_name_H-M 'C 1 2 1'
_atom_sites_solution_hydrogens geom
_atom_sites_solution_primary direct
_atom_sites_solution_secondary difmap
_audit_creation_method SHELXL-97
_cell_angle_alpha 90.000(5)
_cell_angle_beta 127.764(8)
_cell_angle_gamma 90.000(6)
_cell_formula_units_Z 4
_cell_length_a 30.136(2)
_cell_length_b 6.5916(4)
_cell_length_c 22.9460(13)
_cell_measurement_reflns_used 6492
_cell_measurement_temperature 180(2)
_cell_measurement_theta_max 32.2
_cell_measurement_theta_min 2.8
_cell_volume 3603.4(5)
_computing_cell_refinement
;
CrysAlis RED, Version 1.170.32 (Oxford Diffraction, 2003)

;
_computing_data_collection
;
CrysAlis CCD, Version 1.170.32 (Oxford Diffraction, 2003)
;
_computing_data_reduction 'CrysAlis RED'
_computing_molecular_graphics 'Ortep-3 for Windows (Farrugia, 1997)'
_computing_publication_material 'WinGX publication routines (Farrugia, 1999)'
_computing_structure_refinement 'SHELXL-97 (Sheldrick, 1997)'
_computing_structure_solution 'SIR-97 (Altomare et al., 1997)'
_diffrn_ambient_temperature 180(2)
_diffrn_detector_area_resol_mean 8.2632
_diffrn_measured_fraction_theta_full 0.995
_diffrn_measured_fraction_theta_max 0.995
_diffrn_measurement_details
;
1 omega -54.00 60.40 0.8000 20.0000
omega____ theta____ kappa____ phi______ omega'___ theta'___ frames
- 30.0000 -79.0000 0.0000 0.0000 0.0000 143

2 omega -54.00 60.40 0.8000 20.0000
omega____ theta____ kappa____ phi______ omega'___ theta'___ frames
- 30.0000 -79.0000 90.0000 0.0000 0.0000 143

3 omega -54.00 60.40 0.8000 20.0000
omega____ theta____ kappa____ phi______ omega'___ theta'___ frames
- 30.0000 -79.0000 180.0000 0.0000 0.0000 143

4 omega -54.00 60.40 0.8000 20.0000
omega____ theta____ kappa____ phi______ omega'___ theta'___ frames
- 30.0000 -79.0000 270.0000 0.0000 0.0000 143

;
_diffrn_measurement_device_type 'Oxford-Diffraction XCALIBUR'
_diffrn_measurement_method '\w and \f scan'
_diffrn_orient_matrix_UB_11 -0.0192518216
_diffrn_orient_matrix_UB_12 0.0126313988
_diffrn_orient_matrix_UB_13 -0.0387820302
_diffrn_orient_matrix_UB_21 0.0226712486
_diffrn_orient_matrix_UB_22 0.0170936114
_diffrn_orient_matrix_UB_23 -0.0011968778
_diffrn_orient_matrix_UB_31 0.0013452874
_diffrn_orient_matrix_UB_32 -0.1054864177
_diffrn_orient_matrix_UB_33 -0.0048481355
_diffrn_radiation_monochromator graphite
_diffrn_radiation_source 'fine-focus sealed tube'
_diffrn_radiation_type MoK\a
_diffrn_radiation_wavelength 0.71073
_diffrn_reflns_av_R_equivalents 0.0222
_diffrn_reflns_av_sigmaI/netI 0.0285
_diffrn_reflns_limit_h_max 40
_diffrn_reflns_limit_h_min -40
_diffrn_reflns_limit_k_max 6
_diffrn_reflns_limit_k_min -8
_diffrn_reflns_limit_l_max 30
_diffrn_reflns_limit_l_min -30
_diffrn_reflns_number 16290
_diffrn_reflns_theta_full 28.28
_diffrn_reflns_theta_max 28.28
_diffrn_reflns_theta_min 2.69
_exptl_absorpt_coefficient_mu 0.413
_exptl_absorpt_correction_type none
_exptl_crystal_colour colorless
_exptl_crystal_density_diffrn 1.315
_exptl_crystal_density_method 'not measured'
_exptl_crystal_description box
_exptl_crystal_F_000 1488
_exptl_crystal_size_max 0.38
_exptl_crystal_size_mid 0.31
_exptl_crystal_size_min 0.29
_refine_diff_density_max 0.432
_refine_diff_density_min -0.328
_refine_diff_density_rms 0.050
_refine_ls_abs_structure_details 'Flack H D (1983), Acta Cryst. A39, 876-881'
_refine_ls_abs_structure_Flack 0.00(6)
_refine_ls_extinction_method none
_refine_ls_goodness_of_fit_ref 1.069
_refine_ls_hydrogen_treatment constr
_refine_ls_matrix_type full
_refine_ls_number_parameters 433
_refine_ls_number_reflns 6325
_refine_ls_number_restraints 1
_refine_ls_restrained_S_all 1.069
_refine_ls_R_factor_all 0.0415
_refine_ls_R_factor_gt 0.0365
_refine_ls_shift/su_max 0.008
_refine_ls_shift/su_mean 0.000
_refine_ls_structure_factor_coef Fsqd
_refine_ls_weighting_details 'calc w=1/[\s^2^(Fo^2^)+(0.0641P)^2^+0.0000P] where P=(Fo^2^+2Fc^2^)/3'
_refine_ls_weighting_scheme calc
_refine_ls_wR_factor_gt 0.0962
_refine_ls_wR_factor_ref 0.0991
_reflns_number_gt 5585
_reflns_number_total 6325
_reflns_threshold_expression I>2\s(I)
_cod_data_source_file b719554k.txt
_cod_data_source_block wp140606
_cod_original_cell_volume 3603.4(4)
_cod_database_code 7003781

loop_
_symmetry_equiv_pos_as_xyz
'x, y, z'
'-x, y, -z'
'x+1/2, y+1/2, z'
'-x+1/2, y+1/2, -z'

loop_
_atom_site_label
_atom_site_type_symbol
_atom_site_fract_x
_atom_site_fract_y
_atom_site_fract_z
_atom_site_U_iso_or_equiv
_atom_site_adp_type
_atom_site_occupancy
_atom_site_symmetry_multiplicity
_atom_site_calc_flag
_atom_site_refinement_flags
_atom_site_disorder_assembly
_atom_site_disorder_group
C1 C 0.07342(8) 0.1620(4) 0.71888(10) 0.0216(4) Uani 1 1 d . . .
H1 H 0.0737 0.3039 0.7345 0.026 Uiso 1 1 calc R . .
C2 C -0.02055(8) 0.0157(4) 0.69339(11) 0.0238(5) Uani 1 1 d . . .
H2 H -0.0053 -0.1230 0.7134 0.029 Uiso 1 1 calc R . .
C3 C 0.01116(9) 0.0969(5) 0.66547(12) 0.0294(5) Uani 1 1 d . . .
H3A H -0.0102 0.2156 0.6339 0.035 Uiso 1 1 calc R . .
H3B H 0.0086 -0.0087 0.6328 0.035 Uiso 1 1 calc R . .
C11 C 0.10555(8) 0.1093(4) 0.86432(11) 0.0219(4) Uani 1 1 d . . .
C12 C 0.14765(9) 0.2315(4) 0.91515(12) 0.0265(5) Uani 1 1 d . . .
C13 C 0.19429(9) 0.2484(4) 0.90949(12) 0.0252(5) Uani 1 1 d . . .
C14 C 0.18741(8) 0.1409(4) 0.85458(11) 0.0224(4) Uani 1 1 d . . .
C21 C 0.05211(9) 0.0637(4) 0.84990(11) 0.0234(5) Uani 1 1 d . . .
C22 C 0.04112(10) -0.0606(4) 0.88620(12) 0.0280(5) Uani 1 1 d . . .
C23 C -0.01999(10) -0.0810(5) 0.85016(13) 0.0319(6) Uani 1 1 d . . .
C24 C -0.05430(9) 0.0248(4) 0.78793(12) 0.0259(5) Uani 1 1 d . . .
C100 C 0.0000 0.4316(8) 0.5000 0.0509(11) Uani 1 2 d S . .
C111 C 0.09845(9) 0.1722(4) 0.67795(11) 0.0272(5) Uani 1 1 d . . .
C112 C 0.09741(11) 0.0095(5) 0.63962(14) 0.0377(6) Uani 1 1 d . . .
H112 H 0.0809 -0.1148 0.6385 0.045 Uiso 1 1 calc R . .
C113 C 0.12047(13) 0.0256(6) 0.60234(16) 0.0509(8) Uani 1 1 d . . .
H113 H 0.1191 -0.0870 0.5754 0.061 Uiso 1 1 calc R . .
C114 C 0.14512(13) 0.2037(7) 0.60442(17) 0.0547(10) Uani 1 1 d . . .
H114 H 0.1613 0.2133 0.5797 0.066 Uiso 1 1 calc R . .
C115 C 0.14630(12) 0.3669(6) 0.64207(16) 0.0499(8) Uani 1 1 d . . .
H115 H 0.1628 0.4909 0.6429 0.060 Uiso 1 1 calc R . .
C116 C 0.12306(10) 0.3510(5) 0.67962(13) 0.0346(6) Uani 1 1 d . . .
H116 H 0.1243 0.4641 0.7063 0.042 Uiso 1 1 calc R . .
C121 C 0.15044(11) 0.3392(6) 0.97420(15) 0.0461(8) Uani 1 1 d . . .
H12A H 0.1151 0.3201 0.9668 0.069 Uiso 1 1 calc R . .
H12B H 0.1566 0.4842 0.9724 0.069 Uiso 1 1 calc R . .
H12C H 0.1815 0.2842 1.0223 0.069 Uiso 1 1 calc R . .
C131 C 0.24414(10) 0.3770(5) 0.96394(14) 0.0355(6) Uani 1 1 d . . .
H13A H 0.2352 0.5198 0.9492 0.053 Uiso 1 1 calc R . .
H13B H 0.2760 0.3357 0.9654 0.053 Uiso 1 1 calc R . .
H13C H 0.2538 0.3599 1.0129 0.053 Uiso 1 1 calc R . .
C141 C 0.22802(9) 0.1229(4) 0.83848(12) 0.0252(5) Uani 1 1 d . . .
C142 C 0.25519(10) 0.2899(5) 0.83774(15) 0.0368(6) Uani 1 1 d . . .
H142 H 0.2467 0.4208 0.8458 0.044 Uiso 1 1 calc R . .
C143 C 0.29470(11) 0.2705(6) 0.82544(17) 0.0486(8) Uani 1 1 d . . .
H143 H 0.3132 0.3873 0.8254 0.058 Uiso 1 1 calc R . .
C144 C 0.30700(12) 0.0839(6) 0.81338(17) 0.0483(8) Uani 1 1 d . . .
H144 H 0.3346 0.0702 0.8059 0.058 Uiso 1 1 calc R . .
C145 C 0.27948(12) -0.0853(5) 0.81202(17) 0.0465(7) Uani 1 1 d . . .
H145 H 0.2874 -0.2152 0.8025 0.056 Uiso 1 1 calc R . .
C146 C 0.24012(11) -0.0656(5) 0.82462(14) 0.0343(6) Uani 1 1 d . . .
H146 H 0.2213 -0.1825 0.8237 0.041 Uiso 1 1 calc R . .
C200 C -0.0094(4) 0.293(2) 1.0244(5) 0.092(3) Uani 0.50 1 d P . .
C211 C -0.08208(9) -0.0131(4) 0.62747(12) 0.0260(5) Uani 1 1 d . . .
C212 C -0.11828(9) 0.1502(5) 0.59342(12) 0.0338(6) Uani 1 1 d . . .
H212 H -0.1047 0.2839 0.6106 0.041 Uiso 1 1 calc R . .
C213 C -0.17465(10) 0.1197(6) 0.53407(14) 0.0427(7) Uani 1 1 d . . .
H213 H -0.1996 0.2319 0.5122 0.051 Uiso 1 1 calc R . .
C214 C -0.19398(11) -0.0730(6) 0.50735(14) 0.0485(8) Uani 1 1 d . . .
H214 H -0.2323 -0.0940 0.4667 0.058 Uiso 1 1 calc R . .
C215 C -0.15807(13) -0.2344(6) 0.53925(15) 0.0528(9) Uani 1 1 d . . .
H215 H -0.1714 -0.3670 0.5201 0.063 Uiso 1 1 calc R . .
C216 C -0.10180(11) -0.2055(5) 0.60003(13) 0.0398(6) Uani 1 1 d . . .
H216 H -0.0772 -0.3186 0.6224 0.048 Uiso 1 1 calc R . .
C221 C 0.08434(11) -0.1697(6) 0.95572(16) 0.0494(8) Uani 1 1 d . . .
H22A H 0.1215 -0.1460 0.9685 0.074 Uiso 1 1 calc R . .
H22B H 0.0762 -0.3154 0.9489 0.074 Uiso 1 1 calc R . .
H22C H 0.0839 -0.1194 0.9955 0.074 Uiso 1 1 calc R . .
C223 C -0.03881(11) -0.2182(6) 0.88361(15) 0.0477(8) Uani 1 1 d . . .
H22D H -0.0335 -0.3600 0.8762 0.071 Uiso 1 1 calc R . .
H22E H -0.0786 -0.1938 0.8599 0.071 Uiso 1 1 calc R . .
H22F H -0.0165 -0.1903 0.9365 0.071 Uiso 1 1 calc R . .
C241 C -0.11650(9) 0.0328(5) 0.74045(12) 0.0296(5) Uani 1 1 d . . .
C242 C -0.14382(10) 0.2163(5) 0.72838(14) 0.0383(6) Uani 1 1 d . . .
H242 H -0.1228 0.3370 0.7510 0.046 Uiso 1 1 calc R . .
C243 C -0.20244(11) 0.2213(6) 0.68265(15) 0.0484(8) Uani 1 1 d . . .
H243 H -0.2213 0.3462 0.6743 0.058 Uiso 1 1 calc R . .
C244 C -0.23303(11) 0.0474(7) 0.64966(15) 0.0526(10) Uani 1 1 d . . .
H244 H -0.2729 0.0523 0.6187 0.063 Uiso 1 1 calc R . .
C245 C -0.20658(11) -0.1308(6) 0.66118(15) 0.0498(8) Uani 1 1 d . . .
H245 H -0.2281 -0.2503 0.6378 0.060 Uiso 1 1 calc R . .
C246 C -0.14808(10) -0.1414(5) 0.70696(14) 0.0391(6) Uani 1 1 d . . .
H246 H -0.1300 -0.2678 0.7151 0.047 Uiso 1 1 calc R . .
Cl1 Cl -0.02287(5) 0.58239(19) 0.54043(6) 0.0764(3) Uani 1 1 d . . .
Cl2A Cl -0.0554(2) 0.3386(6) 0.9622(3) 0.0852(12) Uani 0.50 1 d P . .
Cl2B Cl -0.0640(2) 0.2678(9) 0.9384(3) 0.1201(18) Uani 0.50 1 d P . .
P1 P 0.12005(2) 0.01330(9) 0.80421(3) 0.02057(13) Uani 1 1 d . . .
P2 P -0.01266(2) 0.15852(9) 0.76818(3) 0.02202(13) Uani 1 1 d . . .
S1 S 0.11728(3) -0.28067(10) 0.79644(4) 0.03418(15) Uani 1 1 d . . .
S2 S -0.01837(3) 0.45260(10) 0.76017(4) 0.03555(16) Uani 1 1 d . . .

loop_
_atom_site_aniso_label
_atom_site_aniso_U_11
_atom_site_aniso_U_22
_atom_site_aniso_U_33
_atom_site_aniso_U_23
_atom_site_aniso_U_13
_atom_site_aniso_U_12
C1 0.0176(9) 0.0274(11) 0.0191(9) -0.0006(9) 0.0110(8) -0.0016(9)
C2 0.0176(9) 0.0297(12) 0.0211(9) 0.0023(10) 0.0103(8) -0.0017(10)
C3 0.0215(10) 0.0440(15) 0.0208(10) -0.0002(10) 0.0120(9) -0.0048(10)
C11 0.0195(9) 0.0237(12) 0.0192(9) 0.0022(9) 0.0102(8) 0.0026(9)
C12 0.0205(10) 0.0294(12) 0.0238(10) -0.0013(10) 0.0105(8) 0.0009(10)
C13 0.0182(9) 0.0232(12) 0.0248(10) 0.0009(9) 0.0084(8) 0.0004(9)
C14 0.0165(9) 0.0206(11) 0.0241(10) 0.0016(9) 0.0094(8) 0.0007(9)
C21 0.0203(9) 0.0287(13) 0.0198(9) -0.0018(9) 0.0115(8) -0.0002(9)
C22 0.0244(11) 0.0334(13) 0.0236(10) 0.0035(10) 0.0134(9) 0.0041(10)
C23 0.0278(11) 0.0418(16) 0.0296(11) 0.0036(11) 0.0193(10) -0.0014(11)
C24 0.0226(10) 0.0310(13) 0.0273(10) -0.0016(10) 0.0170(9) -0.0016(10)
C100 0.059(3) 0.048(3) 0.0338(19) 0.000 0.0226(19) 0.000
C111 0.0182(9) 0.0424(15) 0.0203(9) 0.0004(10) 0.0114(8) -0.0005(10)
C112 0.0381(13) 0.0456(17) 0.0347(12) -0.0044(13) 0.0250(11) -0.0005(13)
C113 0.0495(16) 0.074(2) 0.0405(15) -0.0113(17) 0.0331(14) 0.0039(18)
C114 0.0453(16) 0.092(3) 0.0467(16) -0.0080(18) 0.0383(14) -0.0079(18)
C115 0.0481(16) 0.067(2) 0.0473(15) -0.0053(17) 0.0357(14) -0.0181(17)
C116 0.0347(12) 0.0431(16) 0.0298(11) -0.0043(12) 0.0217(10) -0.0100(12)
C121 0.0363(13) 0.058(2) 0.0419(14) -0.0225(15) 0.0228(12) -0.0077(15)
C131 0.0244(11) 0.0332(14) 0.0354(12) -0.0097(12) 0.0114(10) -0.0076(11)
C141 0.0171(9) 0.0293(13) 0.0239(10) 0.0023(10) 0.0099(8) 0.0023(9)
C142 0.0271(12) 0.0319(14) 0.0513(15) 0.0019(13) 0.0239(11) -0.0011(12)
C143 0.0321(14) 0.058(2) 0.0595(18) 0.0077(16) 0.0300(13) -0.0053(14)
C144 0.0377(14) 0.062(2) 0.0603(18) 0.0088(17) 0.0376(14) 0.0056(15)
C145 0.0476(16) 0.0492(19) 0.0591(17) 0.0011(15) 0.0410(15) 0.0100(15)
C146 0.0326(13) 0.0370(15) 0.0410(13) 0.0004(12) 0.0265(11) 0.0019(12)
C200 0.086(6) 0.128(10) 0.068(5) -0.031(6) 0.050(5) -0.035(7)
C211 0.0212(10) 0.0354(14) 0.0203(9) -0.0013(10) 0.0121(8) -0.0057(10)
C212 0.0220(10) 0.0436(16) 0.0274(11) -0.0038(12) 0.0108(9) -0.0039(11)
C213 0.0219(11) 0.069(2) 0.0275(11) 0.0035(14) 0.0101(10) 0.0028(13)
C214 0.0273(13) 0.078(2) 0.0265(12) -0.0033(14) 0.0093(10) -0.0197(15)
C215 0.0469(16) 0.052(2) 0.0311(13) -0.0078(14) 0.0096(12) -0.0275(16)
C216 0.0369(13) 0.0408(16) 0.0269(11) -0.0016(12) 0.0120(10) -0.0108(13)
C221 0.0308(12) 0.066(2) 0.0447(14) 0.0302(16) 0.0198(12) 0.0127(15)
C223 0.0379(14) 0.068(2) 0.0405(14) 0.0187(15) 0.0258(12) -0.0035(15)
C241 0.0224(10) 0.0450(16) 0.0233(10) 0.0023(11) 0.0150(9) -0.0014(11)
C242 0.0287(12) 0.0502(17) 0.0357(13) 0.0011(13) 0.0196(11) 0.0040(12)
C243 0.0308(13) 0.078(2) 0.0385(14) 0.0136(16) 0.0223(12) 0.0181(15)
C244 0.0217(12) 0.098(3) 0.0337(13) 0.0142(17) 0.0147(11) -0.0023(16)
C245 0.0285(13) 0.073(2) 0.0378(14) 0.0067(16) 0.0149(11) -0.0161(16)
C246 0.0300(12) 0.0463(17) 0.0345(12) 0.0087(13) 0.0164(10) -0.0065(13)
Cl1 0.0990(7) 0.0647(6) 0.0745(6) -0.0153(5) 0.0577(6) -0.0025(6)
Cl2A 0.113(3) 0.0800(19) 0.105(3) -0.0243(17) 0.088(3) -0.0340(17)
Cl2B 0.102(2) 0.159(5) 0.098(3) 0.029(3) 0.061(2) 0.015(3)
P1 0.0177(2) 0.0213(3) 0.0211(3) -0.0024(2) 0.0110(2) -0.0028(2)
P2 0.0179(2) 0.0259(3) 0.0201(2) 0.0016(2) 0.0105(2) -0.0007(2)
S1 0.0399(3) 0.0210(3) 0.0440(3) -0.0055(3) 0.0269(3) -0.0051(3)
S2 0.0348(3) 0.0257(3) 0.0384(3) 0.0020(3) 0.0185(3) 0.0001(3)

loop_
_atom_type_symbol
_atom_type_description
_atom_type_scat_dispersion_real
_atom_type_scat_dispersion_imag
_atom_type_scat_source
C C 0.0033 0.0016 'International Tables Vol C Tables 4.2.6.8 and 6.1.1.4'
H H 0.0000 0.0000 'International Tables Vol C Tables 4.2.6.8 and 6.1.1.4'
Cl Cl 0.1484 0.1585 'International Tables Vol C Tables 4.2.6.8 and 6.1.1.4'
P P 0.1023 0.0942 'International Tables Vol C Tables 4.2.6.8 and 6.1.1.4'
S S 0.1246 0.1234 'International Tables Vol C Tables 4.2.6.8 and 6.1.1.4'

loop_
_geom_angle_atom_site_label_1
_geom_angle_atom_site_label_2
_geom_angle_atom_site_label_3
_geom_angle
_geom_angle_site_symmetry_1
_geom_angle_site_symmetry_3
_geom_angle_publ_flag
C111 C1 C3 110.01(17) . . ?
C111 C1 P1 109.55(14) . . ?
C3 C1 P1 117.38(17) . . ?
C211 C2 C3 108.58(16) . . ?
C211 C2 P2 111.89(15) . . ?
C3 C2 P2 116.90(17) . . ?
C2 C3 C1 121.94(17) . . ?
C12 C11 C21 130.0(2) . . ?
C12 C11 P1 109.45(16) . . ?
C21 C11 P1 120.33(16) . . ?
C11 C12 C121 125.0(2) . . ?
C11 C12 C13 114.1(2) . . ?
C121 C12 C13 120.9(2) . . ?
C14 C13 C12 115.4(2) . . ?
C14 C13 C131 125.5(2) . . ?
C12 C13 C131 119.2(2) . . ?
C13 C14 C141 126.7(2) . . ?
C13 C14 P1 108.14(16) . . ?
C141 C14 P1 125.16(17) . . ?
C22 C21 C11 129.7(2) . . ?
C22 C21 P2 109.60(16) . . ?
C11 C21 P2 120.39(16) . . ?
C21 C22 C221 124.9(2) . . ?
C21 C22 C23 113.6(2) . . ?
C221 C22 C23 121.6(2) . . ?
C24 C23 C22 115.4(2) . . ?
C24 C23 C223 124.9(2) . . ?
C22 C23 C223 119.6(2) . . ?
C23 C24 C241 127.3(2) . . ?
C23 C24 P2 108.76(17) . . ?
C241 C24 P2 123.96(18) . . ?
Cl1 C100 Cl1 111.3(3) 2_556 . ?
C112 C111 C116 119.0(2) . . ?
C112 C111 C1 122.3(2) . . ?
C116 C111 C1 118.7(2) . . ?
C111 C112 C113 120.5(3) . . ?
C114 C113 C112 120.3(3) . . ?
C115 C114 C113 119.9(3) . . ?
C114 C115 C116 119.9(3) . . ?
C111 C116 C115 120.4(3) . . ?
C142 C141 C146 118.1(2) . . ?
C142 C141 C14 121.7(2) . . ?
C146 C141 C14 120.1(2) . . ?
C141 C142 C143 121.3(3) . . ?
C144 C143 C142 120.0(3) . . ?
C143 C144 C145 120.0(2) . . ?
C144 C145 C146 119.9(3) . . ?
C141 C146 C145 120.7(3) . . ?
Cl2A C200 C200 79.4(7) . 2_557 ?
Cl2A C200 Cl2B 21.3(3) . . ?
C200 C200 Cl2B 70.5(7) 2_557 . ?
Cl2A C200 Cl2A 118.2(7) . 2_557 ?
C200 C200 Cl2A 44.0(6) 2_557 2_557 ?
Cl2B C200 Cl2A 114.1(5) . 2_557 ?
Cl2A C200 Cl2B 136.1(7) . 2_557 ?
C200 C200 Cl2B 57.2(6) 2_557 2_557 ?
Cl2B C200 Cl2B 126.4(5) . 2_557 ?
Cl2A C200 Cl2B 20.3(2) 2_557 2_557 ?
C216 C211 C212 119.2(2) . . ?
C216 C211 C2 119.3(2) . . ?
C212 C211 C2 121.5(2) . . ?
C211 C212 C213 120.5(3) . . ?
C214 C213 C212 119.9(3) . . ?
C215 C214 C213 120.0(3) . . ?
C214 C215 C216 120.4(3) . . ?
C211 C216 C215 120.0(3) . . ?
C246 C241 C242 119.2(2) . . ?
C246 C241 C24 120.5(3) . . ?
C242 C241 C24 120.3(3) . . ?
C241 C242 C243 119.5(3) . . ?
C244 C243 C242 120.5(3) . . ?
C245 C244 C243 120.1(3) . . ?
C244 C245 C246 120.8(3) . . ?
C241 C246 C245 119.9(3) . . ?
Cl2B Cl2A C200 112.2(12) . . ?
Cl2B Cl2A C200 81.6(10) . 2_557 ?
C200 Cl2A C200 56.6(6) . 2_557 ?
Cl2A Cl2B C200 46.5(10) . . ?
Cl2A Cl2B C200 78.1(10) . 2_557 ?
C200 Cl2B C200 52.3(5) . 2_557 ?
C11 P1 C14 92.91(10) . . ?
C11 P1 C1 104.02(10) . . ?
C14 P1 C1 104.93(10) . . ?
C11 P1 S1 113.86(8) . . ?
C14 P1 S1 119.30(8) . . ?
C1 P1 S1 118.09(8) . . ?
C21 P2 C24 92.64(11) . . ?
C21 P2 C2 103.44(10) . . ?
C24 P2 C2 105.78(11) . . ?
C21 P2 S2 114.95(9) . . ?
C24 P2 S2 118.42(9) . . ?
C2 P2 S2 117.91(8) . . ?

loop_
_geom_bond_atom_site_label_1
_geom_bond_atom_site_label_2
_geom_bond_distance
_geom_bond_site_symmetry_2
_geom_bond_publ_flag
C1 C111 1.524(3) . ?
C1 C3 1.546(3) . ?
C1 P1 1.844(2) . ?
C2 C211 1.525(3) . ?
C2 C3 1.536(3) . ?
C2 P2 1.840(2) . ?
C11 C12 1.344(3) . ?
C11 C21 1.463(3) . ?
C11 P1 1.798(2) . ?
C12 C121 1.486(3) . ?
C12 C13 1.493(3) . ?
C13 C14 1.346(3) . ?
C13 C131 1.496(3) . ?
C14 C141 1.484(3) . ?
C14 P1 1.814(2) . ?
C21 C22 1.346(3) . ?
C21 P2 1.798(2) . ?
C22 C221 1.488(3) . ?
C22 C23 1.493(3) . ?
C23 C24 1.337(3) . ?
C23 C223 1.504(4) . ?
C24 C241 1.484(3) . ?
C24 P2 1.804(2) . ?
C100 Cl1 1.763(3) 2_556 ?
C100 Cl1 1.763(3) . ?
C111 C112 1.375(4) . ?
C111 C116 1.381(4) . ?
C112 C113 1.398(4) . ?
C113 C114 1.374(5) . ?
C114 C115 1.367(5) . ?
C115 C116 1.408(3) . ?
C141 C142 1.378(4) . ?
C141 C146 1.386(4) . ?
C142 C143 1.388(4) . ?
C143 C144 1.361(5) . ?
C144 C145 1.379(5) . ?
C145 C146 1.388(3) . ?
C200 Cl2A 1.276(12) . ?
C200 C200 1.533(17) 2_557 ?
C200 Cl2B 1.630(10) . ?
C200 Cl2A 1.806(10) 2_557 ?
C200 Cl2B 1.826(12) 2_557 ?
C211 C216 1.378(4) . ?
C211 C212 1.384(4) . ?
C212 C213 1.395(3) . ?
C213 C214 1.376(5) . ?
C214 C215 1.366(5) . ?
C215 C216 1.400(4) . ?
C241 C246 1.385(4) . ?
C241 C242 1.392(4) . ?
C242 C243 1.397(4) . ?
C243 C244 1.372(5) . ?
C244 C245 1.352(5) . ?
C245 C246 1.396(4) . ?
Cl2A Cl2B 0.640(6) . ?
Cl2A C200 1.806(10) 2_557 ?
Cl2B C200 1.826(12) 2_557 ?
P1 S1 1.9430(9) . ?
P2 S2 1.9448(9) . ?
